data_2310023
loop_
_publ_author_name
'Dunsmore, R.S.'
'Calvert, L.D.'
'Tse, R.S.'
'Kuhi, L.V.'

_publ_section_title
;
 The crystal structure of Ag Ca and Ag2 Ca
;
_journal_name_full 'Acta Crystallographica (1,1948-23,1967)'
_journal_page_first 775
_journal_page_last 775
_journal_volume 10
_journal_year 1957
_chemical_formula_sum 'Ag Ca'
_space_group_IT_number 36
_symmetry_space_group_name_Hall 'C 2c -2'
_symmetry_space_group_name_H-M 'C m c 21'
_cell_angle_alpha 90
_cell_angle_beta 90
_cell_angle_gamma 90
_cell_formula_units_Z 4
_cell_length_a 4.08
_cell_length_b 11.48
_cell_length_c 4.65
_cell_volume 217.799
_citation_journal_id_ASTM ACCRA9
_cod_data_source_file silver1-2_122.cif
_cod_data_source_block Ag1Ca1
_cod_original_cell_volume 217.7986
_cod_original_formula_sum 'Ag1 Ca1'
_cod_database_code 2310023

loop_
_symmetry_equiv_pos_as_xyz
x,y,z
-x,-y,z+1/2
-x,y,z
x,-y,z+1/2
x+1/2,y+1/2,z
-x+1/2,-y+1/2,z+1/2
-x+1/2,y+1/2,z
x+1/2,-y+1/2,z+1/2

loop_
_atom_site_label
_atom_site_type_symbol
_atom_site_fract_x
_atom_site_fract_y
_atom_site_fract_z
_atom_site_occupancy
_atom_site_U_iso_or_equiv
Ag1 Ag 0 0.425 0 1 0.0
Ca1 Ca 0 0.165 0 1 0.0
